data_4311427
loop_
_publ_author_name
'Zhihua Li'
'Shaowu Du'
'Xintao Wu'

_publ_section_title
;
 Construction of a Novel Mo/Cu/S Cluster with a Closed Double-Cubane-like
 Polyhedron and a Chain Polymer of W/Cu/S Clusters
;
_journal_name_full 'Inorganic Chemistry'
_journal_page_first 4776
_journal_page_last 4777
_journal_paper_doi 10.1021/ic049587z
_journal_volume 43
_journal_year 2004
_chemical_formula_sum 'C20 H50 Cu4 N O6 P3 S10 W'
_chemical_formula_weight 1252.13
_chemical_name_systematic
; 
 ? 
;
_space_group_IT_number 14
_symmetry_cell_setting monoclinic
_symmetry_space_group_name_Hall '-P 2yn'
_symmetry_space_group_name_H-M 'P 1 21/n 1'
_atom_sites_solution_hydrogens geom
_atom_sites_solution_primary direct
_atom_sites_solution_secondary difmap
_audit_creation_method SHELXL-97
_cell_angle_alpha 90.00
_cell_angle_beta 92.698(4)
_cell_angle_gamma 90.00
_cell_formula_units_Z 4
_cell_length_a 7.682(3)
_cell_length_b 21.914(9)
_cell_length_c 25.581(11)
_cell_measurement_temperature 293(2)
_cell_measurement_theta_max 22.50
_cell_measurement_theta_min 2.45
_cell_volume 4302(3)
_computing_cell_refinement 'Siemens SMART'
_computing_data_collection 'Siemens SMART'
_computing_data_reduction 'Siemens XPREP'
_computing_molecular_graphics 'Bruker SHELXTL'
_computing_publication_material 'Bruker SHELXTL'
_computing_structure_refinement 'Siemens SHELXTL'
_computing_structure_solution 'Siemens SHELXTL'
_diffrn_ambient_temperature 293(2)
_diffrn_measured_fraction_theta_full 0.999
_diffrn_measured_fraction_theta_max 0.999
_diffrn_measurement_device_type 'Bruker P4'
_diffrn_measurement_method '\w scans'
_diffrn_radiation_monochromator graphite
_diffrn_radiation_source 'fine-focus sealed tube'
_diffrn_radiation_type MoK\a
_diffrn_radiation_wavelength 0.71073
_diffrn_reflns_av_R_equivalents 0.0936
_diffrn_reflns_av_sigmaI/netI 0.0894
_diffrn_reflns_limit_h_max 8
_diffrn_reflns_limit_h_min -8
_diffrn_reflns_limit_k_max 23
_diffrn_reflns_limit_k_min -23
_diffrn_reflns_limit_l_max 27
_diffrn_reflns_limit_l_min -24
_diffrn_reflns_number 20977
_diffrn_reflns_theta_full 22.50
_diffrn_reflns_theta_max 22.50
_diffrn_reflns_theta_min 2.45
_diffrn_standards_decay_% 0
_diffrn_standards_interval_count 0
_diffrn_standards_interval_time .
_diffrn_standards_number 0
_exptl_absorpt_coefficient_mu 5.239
_exptl_absorpt_correction_type none
_exptl_crystal_colour orange
_exptl_crystal_density_diffrn 1.933
_exptl_crystal_density_method 'not measured'
_exptl_crystal_F_000 2480
_exptl_crystal_size_max .20
_exptl_crystal_size_mid .18
_exptl_crystal_size_min .05
_refine_diff_density_max 0.696
_refine_diff_density_min -0.674
_refine_diff_density_rms 0.147
_refine_ls_extinction_method none
_refine_ls_goodness_of_fit_ref 1.110
_refine_ls_hydrogen_treatment mixed
_refine_ls_matrix_type full
_refine_ls_number_parameters 406
_refine_ls_number_reflns 5627
_refine_ls_number_restraints 0
_refine_ls_restrained_S_all 1.110
_refine_ls_R_factor_gt 0.0724
_refine_ls_shift/su_max 0.001
_refine_ls_shift/su_mean 0.000
_refine_ls_structure_factor_coef Fsqd
_refine_ls_weighting_details 'calc w=1/[\s^2^(Fo^2^)+(0.0769P)^2^+0.0000P] where P=(Fo^2^+2Fc^2^)/3'
_refine_ls_weighting_scheme calc
_refine_ls_wR_factor_gt 0.1541
_refine_ls_wR_factor_ref 0.1697
_reflns_number_gt 4259
_reflns_number_total 5627
_reflns_threshold_expression >2sigma(I)
_cod_data_source_file ic049587zsi20040329_093237.cif
_cod_data_source_block compound2
_cod_depositor_comments
;
The following automatic conversions were performed:
'_symmetry_cell_setting' value 'Monoclinic' changed to 'monoclinic'
according to '/home/saulius/struct/CIF-dictionaries/cif_core.dic'
dictionary named 'cif_core.dic' version 2.4.1 from 2010-06-29.

Automatic conversion script
Id: cif_fix_enum 1527 2010-12-29 10:47:43Z saulius 
;
_cod_database_code 4311427
_refine_ls_r_factor_ref 0.1043

loop_
_symmetry_equiv_pos_as_xyz
'x, y, z'
'-x+1/2, y+1/2, -z+1/2'
'-x, -y, -z'
'x-1/2, -y-1/2, z-1/2'

loop_
_atom_site_label
_atom_site_type_symbol
_atom_site_fract_x
_atom_site_fract_y
_atom_site_fract_z
_atom_site_U_iso_or_equiv
_atom_site_adp_type
_atom_site_occupancy
_atom_site_symmetry_multiplicity
_atom_site_calc_flag
_atom_site_refinement_flags
_atom_site_disorder_assembly
_atom_site_disorder_group
W W 0.51772(7) 0.13088(3) 0.83400(2) 0.0365(2) Uani 1 1 d . . .
Cu1 Cu 0.2681(2) 0.07928(9) 0.77019(8) 0.0534(6) Uani 1 1 d . . .
Cu2 Cu 0.7834(2) 0.08856(8) 0.77518(8) 0.0477(5) Uani 1 1 d . . .
Cu3 Cu 0.7751(2) 0.16964(8) 0.90346(8) 0.0495(5) Uani 1 1 d . . .
Cu4 Cu 0.2466(2) 0.17020(8) 0.89127(8) 0.0472(5) Uani 1 1 d . . .
S1 S 0.5292(5) 0.03758(17) 0.80000(17) 0.0464(10) Uani 1 1 d . . .
S2 S 0.5100(5) 0.12432(17) 0.92022(16) 0.0440(10) Uani 1 1 d . . .
S3 S 0.7542(5) 0.18326(17) 0.81341(16) 0.0458(10) Uani 1 1 d . . .
S4 S 0.2761(5) 0.17737(17) 0.80201(16) 0.0449(10) Uani 1 1 d . . .
S5 S 0.1988(6) 0.0508(2) 0.68558(19) 0.0705(14) Uani 1 1 d . . .
S6 S 0.2089(6) 0.27075(19) 0.9164(2) 0.0644(13) Uani 1 1 d . . .
S7 S 0.0287(5) 0.10844(17) 0.92474(16) 0.0411(10) Uani 1 1 d . . .
S8 S 1.0165(5) 0.02829(17) 0.80671(16) 0.0424(10) Uani 1 1 d . . .
S9 S 0.7808(6) 0.1030(2) 0.68518(18) 0.0664(13) Uani 1 1 d . . .
S10 S 0.7950(6) 0.2520(2) 0.95875(19) 0.0625(13) Uani 1 1 d . . .
P1 P 0.0189(6) 0.1104(2) 0.66164(18) 0.0595(13) Uani 1 1 d . . .
P2 P 0.0446(6) 0.27100(19) 0.97304(18) 0.0510(11) Uani 1 1 d . . .
P3 P 0.0149(5) 0.03014(17) 0.88485(16) 0.0401(10) Uani 1 1 d . . .
O1 O 0.0124(18) 0.1112(8) 0.5996(6) 0.105(5) Uani 1 1 d . . .
O2 O 0.0813(16) 0.1781(6) 0.6722(5) 0.085(4) Uani 1 1 d . . .
O3 O 0.0571(15) 0.3377(5) 0.9970(5) 0.069(3) Uani 1 1 d . . .
O4 O 0.1053(14) 0.2268(5) 1.0196(5) 0.072(3) Uani 1 1 d . . .
O5 O 0.1727(13) -0.0087(4) 0.9090(4) 0.052(3) Uani 1 1 d . . .
O6 O -0.1551(12) -0.0049(4) 0.8973(4) 0.050(3) Uani 1 1 d . . .
N N 0.813(2) 0.3861(6) 0.8093(7) 0.073(5) Uani 1 1 d . . .
C1 C -0.039(4) 0.0705(15) 0.5683(12) 0.161(14) Uani 1 1 d . . .
H1A H -0.1525 0.0570 0.5784 0.193 Uiso 1 1 calc R . .
H1B H 0.0399 0.0360 0.5727 0.193 Uiso 1 1 calc R . .
C2 C -0.052(3) 0.0863(11) 0.5112(8) 0.105(8) Uani 1 1 d . . .
H2A H -0.0915 0.0513 0.4915 0.157 Uiso 1 1 calc R . .
H2B H 0.0597 0.0988 0.5000 0.157 Uiso 1 1 calc R . .
H2C H -0.1342 0.1190 0.5056 0.157 Uiso 1 1 calc R . .
C3 C 0.252(3) 0.2004(13) 0.6559(11) 0.137(10) Uani 1 1 d . . .
H3A H 0.3422 0.1743 0.6714 0.165 Uiso 1 1 calc R . .
H3B H 0.2552 0.1963 0.6182 0.165 Uiso 1 1 calc R . .
C4 C 0.291(5) 0.2596(14) 0.6690(16) 0.24(2) Uani 1 1 d . . .
H4A H 0.4031 0.2700 0.6568 0.363 Uiso 1 1 calc R . .
H4B H 0.2921 0.2641 0.7064 0.363 Uiso 1 1 calc R . .
H4C H 0.2042 0.2862 0.6532 0.363 Uiso 1 1 calc R . .
C5 C -0.036(3) 0.3572(10) 1.0411(9) 0.110(8) Uani 1 1 d . . .
H5A H 0.0233 0.3421 1.0728 0.131 Uiso 1 1 calc R . .
H5B H -0.1518 0.3394 1.0389 0.131 Uiso 1 1 calc R . .
C6 C -0.051(3) 0.4230(9) 1.0443(11) 0.128(11) Uani 1 1 d . . .
H6A H -0.1158 0.4337 1.0742 0.192 Uiso 1 1 calc R . .
H6B H -0.1106 0.4382 1.0131 0.192 Uiso 1 1 calc R . .
H6C H 0.0631 0.4408 1.0478 0.192 Uiso 1 1 calc R . .
C7 C 0.284(3) 0.2255(11) 1.0382(9) 0.103(7) Uani 1 1 d . . .
H7A H 0.3394 0.2642 1.0313 0.123 Uiso 1 1 calc R . .
H7B H 0.3458 0.1935 1.0206 0.123 Uiso 1 1 calc R . .
C8 C 0.287(3) 0.2135(12) 1.0960(9) 0.127(10) Uani 1 1 d . . .
H8A H 0.4057 0.2128 1.1096 0.191 Uiso 1 1 calc R . .
H8B H 0.2331 0.1749 1.1024 0.191 Uiso 1 1 calc R . .
H8C H 0.2248 0.2453 1.1130 0.191 Uiso 1 1 calc R . .
C9 C 0.201(3) -0.0724(8) 0.8906(7) 0.080(6) Uani 1 1 d . . .
H9A H 0.1055 -0.0847 0.8669 0.096 Uiso 1 1 calc R . .
H9B H 0.3081 -0.0744 0.8719 0.096 Uiso 1 1 calc R . .
C10 C 0.213(3) -0.1138(8) 0.9356(9) 0.096(7) Uani 1 1 d . . .
H10A H 0.2310 -0.1548 0.9236 0.144 Uiso 1 1 calc R . .
H10B H 0.1071 -0.1119 0.9539 0.144 Uiso 1 1 calc R . .
H10C H 0.3093 -0.1019 0.9587 0.144 Uiso 1 1 calc R . .
C11 C -0.2088(19) -0.0110(8) 0.9517(7) 0.060(5) Uani 1 1 d . . .
H11A H -0.1175 -0.0312 0.9727 0.072 Uiso 1 1 calc R . .
H11B H -0.2268 0.0292 0.9664 0.072 Uiso 1 1 calc R . .
C12 C -0.367(3) -0.0458(9) 0.9530(8) 0.098(7) Uani 1 1 d . . .
H12A H -0.4009 -0.0497 0.9885 0.147 Uiso 1 1 calc R . .
H12B H -0.3490 -0.0856 0.9386 0.147 Uiso 1 1 calc R . .
H12C H -0.4580 -0.0254 0.9327 0.147 Uiso 1 1 calc R . .
C13 C 0.954(4) 0.3405(11) 0.7967(11) 0.128(9) Uani 1 1 d . . .
H13A H 0.9004 0.3046 0.7807 0.154 Uiso 1 1 calc R . .
H13B H 1.0158 0.3279 0.8289 0.154 Uiso 1 1 calc R . .
C14 C 1.083(4) 0.3685(16) 0.7595(17) 0.25(2) Uani 1 1 d . . .
H14A H 1.1709 0.3391 0.7522 0.369 Uiso 1 1 calc R . .
H14B H 1.1366 0.4038 0.7755 0.369 Uiso 1 1 calc R . .
H14C H 1.0219 0.3802 0.7274 0.369 Uiso 1 1 calc R . .
C15 C 0.706(4) 0.3529(12) 0.8437(12) 0.140(11) Uani 1 1 d . . .
H15A H 0.7786 0.3375 0.8727 0.168 Uiso 1 1 calc R . .
H15B H 0.6567 0.3180 0.8249 0.168 Uiso 1 1 calc R . .
C16 C 0.556(5) 0.3894(15) 0.8659(18) 0.26(3) Uani 1 1 d . . .
H16A H 0.4918 0.3637 0.8885 0.395 Uiso 1 1 calc R . .
H16B H 0.4802 0.4038 0.8377 0.395 Uiso 1 1 calc R . .
H16C H 0.6027 0.4235 0.8855 0.395 Uiso 1 1 calc R . .
C17 C 0.717(4) 0.4061(12) 0.7613(11) 0.147(12) Uani 1 1 d . . .
H17A H 0.7964 0.4275 0.7392 0.176 Uiso 1 1 calc R . .
H17B H 0.6267 0.4345 0.7704 0.176 Uiso 1 1 calc R . .
C18 C 0.632(5) 0.3515(16) 0.7298(14) 0.23(2) Uani 1 1 d . . .
H18A H 0.5721 0.3667 0.6987 0.348 Uiso 1 1 calc R . .
H18B H 0.5511 0.3309 0.7511 0.348 Uiso 1 1 calc R . .
H18C H 0.7214 0.3234 0.7203 0.348 Uiso 1 1 calc R . .
C19 C 0.892(4) 0.4433(9) 0.8321(11) 0.128(10) Uani 1 1 d . . .
H19A H 0.7994 0.4719 0.8391 0.154 Uiso 1 1 calc R . .
H19B H 0.9653 0.4619 0.8067 0.154 Uiso 1 1 calc R . .
C20 C 1.000(5) 0.4311(13) 0.8829(14) 0.22(2) Uani 1 1 d . . .
H20A H 1.0479 0.4689 0.8962 0.332 Uiso 1 1 calc R . .
H20B H 1.0937 0.4036 0.8759 0.332 Uiso 1 1 calc R . .
H20C H 0.9277 0.4133 0.9083 0.332 Uiso 1 1 calc R . .

loop_
_atom_site_aniso_label
_atom_site_aniso_U_11
_atom_site_aniso_U_22
_atom_site_aniso_U_33
_atom_site_aniso_U_23
_atom_site_aniso_U_13
_atom_site_aniso_U_12
W 0.0320(4) 0.0377(4) 0.0399(4) -0.0016(3) 0.0022(3) 0.0001(3)
Cu1 0.0426(11) 0.0611(13) 0.0557(14) -0.0135(11) -0.0054(10) 0.0011(9)
Cu2 0.0424(11) 0.0532(12) 0.0480(13) -0.0046(10) 0.0067(9) 0.0019(9)
Cu3 0.0472(12) 0.0521(12) 0.0490(13) -0.0063(10) -0.0019(10) -0.0063(9)
Cu4 0.0436(11) 0.0494(12) 0.0490(13) -0.0040(10) 0.0085(10) 0.0030(9)
S1 0.036(2) 0.039(2) 0.064(3) -0.009(2) 0.003(2) -0.0003(16)
S2 0.036(2) 0.055(3) 0.041(3) 0.005(2) 0.0036(18) -0.0004(18)
S3 0.044(2) 0.045(2) 0.048(3) 0.001(2) 0.009(2) -0.0076(17)
S4 0.044(2) 0.047(2) 0.044(3) 0.0012(19) 0.000(2) 0.0045(18)
S5 0.068(3) 0.097(4) 0.046(3) -0.021(3) -0.001(2) 0.014(3)
S6 0.079(3) 0.040(2) 0.076(4) -0.002(2) 0.025(3) 0.000(2)
S7 0.037(2) 0.042(2) 0.045(3) -0.0047(19) 0.0006(18) 0.0008(17)
S8 0.040(2) 0.044(2) 0.044(3) -0.0059(19) 0.0040(18) -0.0023(17)
S9 0.057(3) 0.093(4) 0.049(3) 0.006(3) 0.000(2) 0.000(2)
S10 0.055(3) 0.064(3) 0.068(3) -0.023(2) 0.002(2) 0.003(2)
P1 0.062(3) 0.081(3) 0.036(3) 0.000(2) 0.003(2) -0.012(2)
P2 0.060(3) 0.041(3) 0.053(3) -0.008(2) 0.007(2) -0.003(2)
P3 0.035(2) 0.041(2) 0.044(3) -0.0047(19) 0.0010(19) -0.0029(17)
O1 0.084(10) 0.170(15) 0.063(10) -0.011(10) 0.020(8) -0.053(10)
O2 0.085(10) 0.084(9) 0.088(11) 0.014(8) 0.012(8) -0.026(7)
O3 0.080(8) 0.051(7) 0.077(9) -0.026(7) 0.027(7) -0.016(6)
O4 0.057(8) 0.093(9) 0.065(9) 0.009(7) -0.004(7) -0.005(6)
O5 0.051(6) 0.054(7) 0.051(7) -0.003(6) -0.005(5) 0.007(5)
O6 0.053(7) 0.049(6) 0.047(7) 0.010(5) 0.010(5) -0.013(5)
N 0.088(11) 0.042(9) 0.090(14) 0.006(8) 0.004(10) -0.002(8)
C1 0.13(2) 0.23(4) 0.12(3) -0.07(3) 0.00(2) -0.05(2)
C2 0.100(17) 0.17(2) 0.045(14) 0.005(14) -0.013(12) 0.051(16)
C3 0.13(2) 0.15(3) 0.14(3) -0.02(2) 0.025(18) -0.07(2)
C4 0.25(4) 0.16(3) 0.31(6) 0.02(3) -0.03(4) -0.12(3)
C5 0.14(2) 0.102(19) 0.091(19) -0.035(15) 0.042(16) -0.022(15)
C6 0.117(19) 0.053(14) 0.22(3) -0.032(16) 0.082(19) -0.001(12)
C7 0.073(15) 0.14(2) 0.09(2) -0.009(16) -0.002(14) 0.001(13)
C8 0.15(2) 0.16(3) 0.08(2) -0.028(17) -0.015(17) 0.026(18)
C9 0.109(16) 0.065(13) 0.064(14) -0.005(11) -0.024(12) 0.035(11)
C10 0.111(17) 0.038(11) 0.14(2) 0.011(12) 0.017(15) 0.011(11)
C11 0.045(10) 0.078(12) 0.058(13) 0.004(10) 0.011(9) -0.032(9)
C12 0.117(18) 0.115(18) 0.063(15) 0.028(13) 0.011(13) -0.051(14)
C13 0.17(3) 0.082(17) 0.14(3) 0.015(17) 0.01(2) -0.004(18)
C14 0.19(4) 0.24(4) 0.33(6) 0.00(4) 0.17(4) 0.03(3)
C15 0.13(2) 0.12(2) 0.17(3) 0.04(2) 0.05(2) -0.009(19)
C16 0.26(4) 0.15(3) 0.40(7) 0.08(4) 0.22(5) 0.04(3)
C17 0.15(3) 0.13(2) 0.15(3) 0.09(2) -0.06(2) 0.009(19)
C18 0.29(5) 0.24(4) 0.16(4) 0.05(3) -0.13(4) -0.06(4)
C19 0.21(3) 0.040(13) 0.13(3) -0.011(14) 0.01(2) -0.005(15)
C20 0.34(5) 0.11(2) 0.20(4) -0.03(2) -0.11(4) 0.00(3)

loop_
_atom_type_symbol
_atom_type_description
_atom_type_scat_dispersion_real
_atom_type_scat_dispersion_imag
_atom_type_scat_source
C C 0.0033 0.0016 'International Tables Vol C Tables 4.2.6.8 and 6.1.1.4'
H H 0.0000 0.0000 'International Tables Vol C Tables 4.2.6.8 and 6.1.1.4'
N N 0.0061 0.0033 'International Tables Vol C Tables 4.2.6.8 and 6.1.1.4'
O O 0.0106 0.0060 'International Tables Vol C Tables 4.2.6.8 and 6.1.1.4'
P P 0.1023 0.0942 'International Tables Vol C Tables 4.2.6.8 and 6.1.1.4'
S S 0.1246 0.1234 'International Tables Vol C Tables 4.2.6.8 and 6.1.1.4'
Cu Cu 0.3201 1.2651 'International Tables Vol C Tables 4.2.6.8 and 6.1.1.4'
W W -0.8490 6.8722 'International Tables Vol C Tables 4.2.6.8 and 6.1.1.4'

loop_
_geom_angle_atom_site_label_1
_geom_angle_atom_site_label_2
_geom_angle_atom_site_label_3
_geom_angle
_geom_angle_site_symmetry_1
_geom_angle_site_symmetry_3
_geom_angle_publ_flag
S2 W S1 109.46(15) . . ?
S2 W S3 109.18(14) . . ?
S1 W S3 109.42(14) . . ?
S2 W S4 109.46(14) . . ?
S1 W S4 108.82(14) . . ?
S3 W S4 110.48(15) . . ?
S2 W Cu1 121.48(11) . . ?
S1 W Cu1 54.57(11) . . ?
S3 W Cu1 129.33(12) . . ?
S4 W Cu1 54.40(11) . . ?
S2 W Cu3 54.87(11) . . ?
S1 W Cu3 119.96(11) . . ?
S3 W Cu3 54.64(12) . . ?
S4 W Cu3 131.22(11) . . ?
Cu1 W Cu3 173.25(6) . . ?
S2 W Cu4 55.34(10) . . ?
S1 W Cu4 122.87(11) . . ?
S3 W Cu4 127.71(11) . . ?
S4 W Cu4 54.16(11) . . ?
Cu1 W Cu4 85.36(7) . . ?
Cu3 W Cu4 95.71(7) . . ?
S2 W Cu2 125.31(11) . . ?
S1 W Cu2 55.45(10) . . ?
S3 W Cu2 53.97(11) . . ?
S4 W Cu2 125.23(12) . . ?
Cu1 W Cu2 92.98(7) . . ?
Cu3 W Cu2 85.85(7) . . ?
Cu4 W Cu2 178.21(6) . . ?
S5 Cu1 S4 126.20(18) . . ?
S5 Cu1 S1 111.40(17) . . ?
S4 Cu1 S1 104.23(15) . . ?
S5 Cu1 S8 94.77(17) . 1_455 ?
S4 Cu1 S8 107.41(15) . 1_455 ?
S1 Cu1 S8 112.50(16) . 1_455 ?
S5 Cu1 W 144.11(15) . . ?
S4 Cu1 W 52.36(10) . . ?
S1 Cu1 W 52.00(10) . . ?
S8 Cu1 W 120.58(13) 1_455 . ?
S3 Cu2 S9 107.52(18) . . ?
S3 Cu2 S8 116.71(16) . . ?
S9 Cu2 S8 112.91(17) . . ?
S3 Cu2 S1 102.32(14) . . ?
S9 Cu2 S1 111.23(17) . . ?
S8 Cu2 S1 105.64(15) . . ?
S3 Cu2 W 51.44(10) . . ?
S9 Cu2 W 121.60(13) . . ?
S8 Cu2 W 125.27(13) . . ?
S1 Cu2 W 50.88(10) . . ?
S10 Cu3 S3 120.68(18) . . ?
S10 Cu3 S2 104.84(17) . . ?
S3 Cu3 S2 102.58(15) . . ?
S10 Cu3 S7 105.63(16) . 1_655 ?
S3 Cu3 S7 108.28(15) . 1_655 ?
S2 Cu3 S7 115.30(15) . 1_655 ?
S10 Cu3 W 132.15(14) . . ?
S3 Cu3 W 51.69(10) . . ?
S2 Cu3 W 51.18(11) . . ?
S7 Cu3 W 121.84(12) 1_655 . ?
S4 Cu4 S6 103.21(17) . . ?
S4 Cu4 S7 120.31(16) . . ?
S6 Cu4 S7 110.29(16) . . ?
S4 Cu4 S2 102.58(15) . . ?
S6 Cu4 S2 115.91(18) . . ?
S7 Cu4 S2 104.90(15) . . ?
S4 Cu4 W 51.75(10) . . ?
S6 Cu4 W 123.72(13) . . ?
S7 Cu4 W 125.95(12) . . ?
S2 Cu4 W 50.86(11) . . ?
W S1 Cu1 73.43(12) . . ?
W S1 Cu2 73.67(12) . . ?
Cu1 S1 Cu2 116.22(18) . . ?
W S2 Cu3 73.96(13) . . ?
W S2 Cu4 73.80(13) . . ?
Cu3 S2 Cu4 120.57(18) . . ?
W S3 Cu2 74.59(12) . . ?
W S3 Cu3 73.67(13) . . ?
Cu2 S3 Cu3 107.53(17) . . ?
W S4 Cu1 73.24(12) . . ?
W S4 Cu4 74.09(13) . . ?
Cu1 S4 Cu4 106.50(17) . . ?
P1 S5 Cu1 103.9(2) . . ?
P2 S6 Cu4 107.5(2) . . ?
P3 S7 Cu4 109.3(2) . . ?
P3 S7 Cu3 109.9(2) . 1_455 ?
Cu4 S7 Cu3 100.37(16) . 1_455 ?
P3 S8 Cu2 107.00(19) 1_655 . ?
P3 S8 Cu1 114.4(2) 1_655 1_655 ?
Cu2 S8 Cu1 102.46(16) . 1_655 ?
P1 S9 Cu2 110.6(2) 1_655 . ?
P2 S10 Cu3 108.4(2) 1_655 . ?
O2 P1 O1 99.0(8) . . ?
O2 P1 S9 107.8(6) . 1_455 ?
O1 P1 S9 108.9(6) . 1_455 ?
O2 P1 S5 111.4(6) . . ?
O1 P1 S5 107.8(7) . . ?
S9 P1 S5 119.9(3) 1_455 . ?
O4 P2 O3 105.2(7) . . ?
O4 P2 S6 112.0(5) . . ?
O3 P2 S6 105.0(5) . . ?
O4 P2 S10 105.0(5) . 1_455 ?
O3 P2 S10 107.8(5) . 1_455 ?
S6 P2 S10 120.9(3) . 1_455 ?
O6 P3 O5 106.7(6) . . ?
O6 P3 S7 110.1(4) . . ?
O5 P3 S7 104.0(4) . . ?
O6 P3 S8 103.9(4) . 1_455 ?
O5 P3 S8 109.7(4) . 1_455 ?
S7 P3 S8 121.7(2) . 1_455 ?
C1 O1 P1 129(2) . . ?
C3 O2 P1 121.9(14) . . ?
C5 O3 P2 123.8(12) . . ?
C7 O4 P2 120.4(12) . . ?
C9 O5 P3 120.1(10) . . ?
C11 O6 P3 120.7(9) . . ?
C15 N C17 113(2) . . ?
C15 N C19 115(2) . . ?
C17 N C19 104.6(18) . . ?
C15 N C13 103.5(17) . . ?
C17 N C13 111(2) . . ?
C19 N C13 110.9(18) . . ?
O1 C1 C2 118(3) . . ?
C4 C3 O2 115(3) . . ?
O3 C5 C6 112.7(18) . . ?
O4 C7 C8 107.7(17) . . ?
C10 C9 O5 109.7(15) . . ?
C12 C11 O6 110.1(14) . . ?
N C13 C14 111(2) . . ?
N C15 C16 115(2) . . ?
N C17 C18 112(2) . . ?
N C19 C20 112.2(19) . . ?

loop_
_geom_bond_atom_site_label_1
_geom_bond_atom_site_label_2
_geom_bond_distance
_geom_bond_site_symmetry_2
_geom_bond_publ_flag
W S2 2.214(4) . ?
W S1 2.225(4) . ?
W S3 2.233(4) . ?
W S4 2.238(4) . ?
W Cu1 2.707(2) . ?
W Cu3 2.731(2) . ?
W Cu4 2.741(2) . ?
W Cu2 2.753(2) . ?
Cu1 S5 2.291(5) . ?
Cu1 S4 2.298(4) . ?
Cu1 S1 2.301(4) . ?
Cu1 S8 2.455(4) 1_455 ?
Cu2 S3 2.309(4) . ?
Cu2 S9 2.323(5) . ?
Cu2 S8 2.338(4) . ?
Cu2 S1 2.363(4) . ?
Cu3 S10 2.294(5) . ?
Cu3 S3 2.321(5) . ?
Cu3 S2 2.324(4) . ?
Cu3 S7 2.406(4) 1_655 ?
Cu4 S4 2.311(5) . ?
Cu4 S6 2.317(5) . ?
Cu4 S7 2.346(4) . ?
Cu4 S2 2.348(4) . ?
S5 P1 1.978(7) . ?
S6 P2 1.967(6) . ?
S7 P3 1.997(5) . ?
S7 Cu3 2.406(4) 1_455 ?
S8 P3 2.000(6) 1_655 ?
S8 Cu1 2.455(4) 1_655 ?
S9 P1 1.959(6) 1_655 ?
S10 P2 1.979(6) 1_655 ?
P1 O2 1.579(13) . ?
P1 O1 1.586(15) . ?
P1 S9 1.959(6) 1_455 ?
P2 O4 1.589(12) . ?
P2 O3 1.587(11) . ?
P2 S10 1.979(6) 1_455 ?
P3 O6 1.561(10) . ?
P3 O5 1.583(10) . ?
P3 S8 2.000(6) 1_455 ?
O1 C1 1.25(3) . ?
O2 C3 1.48(2) . ?
O3 C5 1.43(2) . ?
O4 C7 1.43(2) . ?
O5 C9 1.493(19) . ?
O6 C11 1.475(18) . ?
N C15 1.43(3) . ?
N C17 1.47(3) . ?
N C19 1.50(2) . ?
N C13 1.52(3) . ?
C1 C2 1.50(3) . ?
C3 C4 1.37(3) . ?
C5 C6 1.45(2) . ?
C7 C8 1.50(3) . ?
C9 C10 1.46(2) . ?
C11 C12 1.44(2) . ?
C13 C14 1.54(4) . ?
C15 C16 1.53(3) . ?
C17 C18 1.57(4) . ?
C19 C20 1.53(3) . ?
